data_7704388
loop_
_publ_author_name
'Yang, Dongdong'
'Lu, Liping'
'Feng, Sisi'
'Zhu, Miaoli'

_publ_section_title
;
 First Ln-MOF as a trifunctional luminescent probe for the efficient
 sensing of aspartic acid, Fe<sup>3+</sup> and DMSO.
;
_journal_issue 22
_journal_name_full 'Dalton transactions (Cambridge, England : 2003)'
_journal_page_first 7514
_journal_page_last 7524
_journal_paper_doi 10.1039/d0dt00938e
_journal_volume 49
_journal_year 2020
_chemical_formula_sum 'C23 H17 La O15'
_chemical_formula_weight 672.28
_space_group_crystal_system monoclinic
_space_group_IT_number 14
_space_group_name_Hall '-P 2yn'
_space_group_name_H-M_alt 'P 1 21/n 1'
_atom_sites_solution_hydrogens mixed
_audit_creation_method SHELXL-2014/7
_audit_update_record
;
2019-09-29 deposited with the CCDC.	2020-05-12 downloaded from the CCDC.
;
_cell_angle_alpha 90
_cell_angle_beta 112.292(2)
_cell_angle_gamma 90
_cell_formula_units_Z 4
_cell_length_a 11.1270(8)
_cell_length_b 16.8656(12)
_cell_length_c 13.2685(9)
_cell_measurement_reflns_used 9952
_cell_measurement_temperature 296(2)
_cell_measurement_theta_max 28.22
_cell_measurement_theta_min 2.37
_cell_volume 2303.9(3)
_computing_cell_refinement 'Bruker SAINT'
_computing_data_collection 'Bruker APEX2'
_computing_data_reduction 'Bruker SAINT'
_computing_molecular_graphics 'Bruker SHELXTL'
_computing_publication_material 'Bruker SHELXTL'
_computing_structure_refinement 'SHELXL-2014 (Sheldrick 2014)'
_computing_structure_solution 'SHELXS-97 (Sheldrick 2008)'
_diffrn_ambient_temperature 296(2)
_diffrn_measured_fraction_theta_full 0.999
_diffrn_measured_fraction_theta_max 0.997
_diffrn_measurement_device_type 'Bruker APEX-II CCD'
_diffrn_measurement_method '\f and \w scans'
_diffrn_radiation_type MoK\a
_diffrn_radiation_wavelength 0.71073
_diffrn_reflns_av_R_equivalents 0.0556
_diffrn_reflns_av_unetI/netI 0.0617
_diffrn_reflns_Laue_measured_fraction_full 0.999
_diffrn_reflns_Laue_measured_fraction_max 0.997
_diffrn_reflns_limit_h_max 14
_diffrn_reflns_limit_h_min -13
_diffrn_reflns_limit_k_max 15
_diffrn_reflns_limit_k_min -22
_diffrn_reflns_limit_l_max 17
_diffrn_reflns_limit_l_min -17
_diffrn_reflns_number 29462
_diffrn_reflns_point_group_measured_fraction_full 0.999
_diffrn_reflns_point_group_measured_fraction_max 0.997
_diffrn_reflns_theta_full 25.242
_diffrn_reflns_theta_max 28.306
_diffrn_reflns_theta_min 2.374
_exptl_absorpt_coefficient_mu 1.938
_exptl_absorpt_correction_type multi-scan
_exptl_absorpt_process_details SADABS
_exptl_crystal_colour colorless
_exptl_crystal_density_diffrn 1.938
_exptl_crystal_description block
_exptl_crystal_F_000 1328
_exptl_crystal_size_max 0.25
_exptl_crystal_size_mid 0.25
_exptl_crystal_size_min 0.2
_exptl_transmission_factor_max 0.7457
_exptl_transmission_factor_min 0.6312
_refine_diff_density_max 2.274
_refine_diff_density_min -0.665
_refine_diff_density_rms 0.153
_refine_ls_extinction_method none
_refine_ls_goodness_of_fit_ref 1.040
_refine_ls_hydrogen_treatment constr
_refine_ls_matrix_type full
_refine_ls_number_parameters 354
_refine_ls_number_reflns 5712
_refine_ls_number_restraints 3
_refine_ls_restrained_S_all 1.039
_refine_ls_R_factor_all 0.0780
_refine_ls_R_factor_gt 0.0473
_refine_ls_shift/su_max 0.001
_refine_ls_shift/su_mean 0.000
_refine_ls_structure_factor_coef Fsqd
_refine_ls_weighting_details 'w=1/[\s^2^(Fo^2^)+(0.0276P)^2^+11.8595P] where P=(Fo^2^+2Fc^2^)/3'
_refine_ls_weighting_scheme calc
_refine_ls_wR_factor_gt 0.0899
_refine_ls_wR_factor_ref 0.0999
_reflns_Friedel_coverage 0.000
_reflns_number_gt 4275
_reflns_number_total 5712
_reflns_threshold_expression 'I > 2\s(I)'
_cod_data_source_file d0dt00938e2.cif
_cod_data_source_block 1
_cod_depositor_comments 'Adding full bibliography for 7704388--7704392.cif.'
_cod_original_sg_symbol_H-M 'P 21/n'
_cod_database_code 7704388
_shelx_shelxl_version_number 2014/7
_shelx_space_group_comment
;
The symmetry employed for this shelxl refinement is uniquely defined
by the following loop, which should always be used as a source of
symmetry information in preference to the above space-group names.
They are only intended as comments.
;

loop_
_space_group_symop_operation_xyz
'x, y, z'
'-x+1/2, y+1/2, -z+1/2'
'-x, -y, -z'
'x-1/2, -y-1/2, z-1/2'

loop_
_atom_site_label
_atom_site_type_symbol
_atom_site_fract_x
_atom_site_fract_y
_atom_site_fract_z
_atom_site_U_iso_or_equiv
_atom_site_adp_type
_atom_site_occupancy
_atom_site_site_symmetry_order
_atom_site_calc_flag
_atom_site_refinement_flags_posn
_atom_site_refinement_flags_adp
_atom_site_refinement_flags_occupancy
_atom_site_disorder_assembly
_atom_site_disorder_group
La1 La 0.75467(3) 0.00609(2) 0.01294(2) 0.01706(9) Uani 1 1 d . . . . .
C1 C 0.6898(5) 0.0295(3) 0.2498(4) 0.0197(10) Uani 1 1 d . . . . .
C2 C 0.6602(5) 0.0981(3) 0.3088(4) 0.0184(10) Uani 1 1 d . . . . .
C3 C 0.5853(5) 0.0862(3) 0.3713(4) 0.0215(11) Uani 1 1 d . . . . .
H3 H 0.5608 0.0352 0.3823 0.026 Uiso 1 1 calc R U . . .
C4 C 0.5479(5) 0.1506(3) 0.4166(4) 0.0198(10) Uani 1 1 d . . . . .
C5 C 0.5872(5) 0.2264(3) 0.4051(4) 0.0228(11) Uani 1 1 d . . . . .
H5 H 0.5618 0.2691 0.4367 0.027 Uiso 1 1 calc R U . . .
C6 C 0.6651(5) 0.2385(3) 0.3460(4) 0.0193(10) Uani 1 1 d . . . . .
C7 C 0.7015(5) 0.1741(3) 0.2974(4) 0.0197(10) Uani 1 1 d . . . . .
H7 H 0.7534 0.1821 0.2575 0.024 Uiso 1 1 calc R U . . .
C8 C 0.7087(5) 0.3211(3) 0.3374(4) 0.0225(11) Uani 1 1 d . . . . .
C9 C 0.0893(5) 0.0582(3) 0.1611(4) 0.0195(10) Uani 1 1 d . . . . .
C10 C 0.1561(5) 0.0806(3) 0.2790(4) 0.0179(10) Uani 1 1 d . . . . .
C11 C 0.2851(5) 0.1031(3) 0.3198(4) 0.0181(10) Uani 1 1 d . . . . .
H11 H 0.3302 0.1077 0.2737 0.022 Uiso 1 1 calc R U . . .
C12 C 0.3470(5) 0.1187(3) 0.4307(4) 0.0192(10) Uani 1 1 d . . . . .
C13 C 0.2797(5) 0.1120(3) 0.4995(4) 0.0218(11) Uani 1 1 d . . . . .
H13 H 0.3215 0.1212 0.5738 0.026 Uiso 1 1 calc R U . . .
C14 C 0.1503(5) 0.0914(3) 0.4564(4) 0.0205(10) Uani 1 1 d . . . . .
C15 C 0.0861(5) 0.0757(3) 0.3466(4) 0.0206(10) Uani 1 1 d . . . . .
H15 H -0.0015 0.0622 0.3185 0.025 Uiso 1 1 calc R U . . .
C16 C 0.0223(5) 0.1472(3) 0.5465(4) 0.0211(10) Uani 1 1 d . . . . .
C17 C -0.0652(5) 0.1326(3) 0.5968(4) 0.0251(11) Uani 1 1 d . . . . .
H17 H -0.0799 0.0810 0.6141 0.030 Uiso 1 1 calc R U . . .
C18 C -0.1295(5) 0.1947(3) 0.6206(4) 0.0207(10) Uani 1 1 d . . . . .
C19 C -0.1090(5) 0.2723(3) 0.5949(4) 0.0237(11) Uani 1 1 d . . . . .
H19 H -0.1550 0.3139 0.6094 0.028 Uiso 1 1 calc R U . . .
C20 C -0.0191(5) 0.2871(3) 0.5474(4) 0.0185(10) Uani 1 1 d . . . . .
C21 C 0.0460(5) 0.2242(3) 0.5232(4) 0.0222(11) Uani 1 1 d . . . . .
H21 H 0.1058 0.2339 0.4911 0.027 Uiso 1 1 calc R U . . .
C22 C 0.0072(5) 0.3702(3) 0.5227(4) 0.0218(11) Uani 1 1 d . . . . .
C23 C -0.2223(6) 0.1776(3) 0.6739(4) 0.0281(12) Uani 1 1 d . . . . .
O1 O 0.6416(3) -0.0374(2) 0.2559(3) 0.0251(8) Uani 1 1 d . . . . .
O2 O 0.7574(4) 0.0423(2) 0.1949(3) 0.0284(8) Uani 1 1 d . . . . .
O3 O 0.7822(4) 0.3293(2) 0.2822(3) 0.0290(9) Uani 1 1 d . . . . .
H3A H 0.7944 0.3766 0.2754 0.044 Uiso 1 1 calc R U . . .
O4 O 0.6758(4) 0.3767(2) 0.3823(3) 0.0302(9) Uani 1 1 d . . . . .
O5 O 0.4754(3) 0.1405(2) 0.4811(3) 0.0282(9) Uani 1 1 d . . . . .
O6 O 0.1471(4) 0.0717(2) 0.0963(3) 0.0262(8) Uani 1 1 d . . . . .
O7 O -0.0197(3) 0.0257(2) 0.1323(3) 0.0333(9) Uani 1 1 d . . . . .
O8 O 0.0835(4) 0.08217(19) 0.5255(3) 0.0241(8) Uani 1 1 d . . . . .
O9 O 0.0996(4) 0.3813(2) 0.4913(3) 0.0331(9) Uani 1 1 d . . . . .
O10 O -0.0611(4) 0.4250(2) 0.5369(3) 0.0300(9) Uani 1 1 d . . . . .
O11 O -0.2314(4) 0.1127(3) 0.7096(4) 0.0462(12) Uani 1 1 d . . . . .
O12 O -0.2942(5) 0.2375(2) 0.6781(4) 0.0516(13) Uani 1 1 d . . . . .
H12 H -0.3388 0.2249 0.7125 0.077 Uiso 1 1 calc R U . . .
O13 O 0.6243(4) 0.0349(2) -0.1882(3) 0.0321(9) Uani 1 1 d . . . . .
H13B H 0.5435 0.0423 -0.2167 0.048 Uiso 1 1 d R U . . .
H13A H 0.6443 0.0605 -0.2303 0.048 Uiso 1 1 d R U . . .
O14 O 0.8746(4) 0.1123(2) -0.0588(3) 0.0443(11) Uani 1 1 d . . . . .
H14A H 0.8371 0.1304 -0.1302 0.066 Uiso 1 1 d R U . . .
H14B H 0.9548 0.1320 -0.0128 0.066 Uiso 1 1 d R U . . .
O15 O 0.5517(6) 0.2122(3) 0.7800(5) 0.0749(17) Uani 1 1 d D . . . .
H15A H 0.4731 0.2199 0.7554 0.112 Uiso 1 1 d DR U . . .
H15B H 0.5630 0.1713 0.8161 0.112 Uiso 1 1 d DR U . . .

loop_
_atom_site_aniso_label
_atom_site_aniso_U_11
_atom_site_aniso_U_22
_atom_site_aniso_U_33
_atom_site_aniso_U_23
_atom_site_aniso_U_13
_atom_site_aniso_U_12
La1 0.01855(14) 0.01672(14) 0.01962(14) 0.00089(11) 0.01142(10) 0.00094(13)
C1 0.017(3) 0.021(2) 0.021(2) -0.0012(18) 0.007(2) -0.001(2)
C2 0.018(3) 0.017(2) 0.021(2) -0.0035(19) 0.009(2) -0.002(2)
C3 0.027(3) 0.021(3) 0.018(2) -0.0035(19) 0.010(2) -0.006(2)
C4 0.016(3) 0.026(3) 0.020(2) -0.0050(19) 0.008(2) -0.004(2)
C5 0.020(3) 0.026(3) 0.023(3) -0.007(2) 0.009(2) -0.001(2)
C6 0.018(3) 0.021(2) 0.018(2) -0.0050(18) 0.005(2) -0.004(2)
C7 0.019(3) 0.023(3) 0.018(2) -0.0030(19) 0.008(2) -0.005(2)
C8 0.024(3) 0.019(3) 0.021(3) -0.0011(19) 0.006(2) -0.002(2)
C9 0.020(3) 0.018(2) 0.019(2) -0.0030(18) 0.007(2) 0.003(2)
C10 0.021(3) 0.014(2) 0.021(2) -0.0004(18) 0.010(2) 0.001(2)
C11 0.021(3) 0.018(2) 0.021(2) -0.0008(18) 0.014(2) 0.000(2)
C12 0.019(3) 0.021(2) 0.022(2) -0.0035(19) 0.013(2) -0.001(2)
C13 0.029(3) 0.021(2) 0.020(2) -0.0004(19) 0.014(2) 0.000(2)
C14 0.026(3) 0.017(2) 0.027(3) 0.0009(19) 0.019(2) 0.000(2)
C15 0.017(3) 0.021(2) 0.029(3) -0.002(2) 0.014(2) -0.002(2)
C16 0.021(3) 0.021(3) 0.024(2) -0.001(2) 0.010(2) -0.001(2)
C17 0.031(3) 0.023(3) 0.026(3) 0.003(2) 0.016(2) -0.004(2)
C18 0.015(3) 0.028(3) 0.021(2) 0.001(2) 0.011(2) -0.003(2)
C19 0.025(3) 0.024(3) 0.025(3) 0.000(2) 0.012(2) 0.001(2)
C20 0.019(3) 0.019(2) 0.018(2) 0.0006(18) 0.008(2) 0.000(2)
C21 0.023(3) 0.025(3) 0.023(3) 0.002(2) 0.014(2) 0.000(2)
C22 0.021(3) 0.023(3) 0.021(3) -0.0029(18) 0.006(2) -0.001(2)
C23 0.034(3) 0.030(3) 0.029(3) 0.004(2) 0.022(3) -0.002(3)
O1 0.027(2) 0.0191(18) 0.034(2) -0.0032(15) 0.0158(17) -0.0005(16)
O2 0.033(2) 0.031(2) 0.030(2) -0.0079(16) 0.0211(17) -0.0054(17)
O3 0.039(2) 0.0190(19) 0.038(2) -0.0007(16) 0.0249(19) -0.0018(17)
O4 0.038(2) 0.0208(19) 0.033(2) -0.0058(15) 0.0137(18) -0.0004(17)
O5 0.020(2) 0.046(2) 0.024(2) -0.0123(16) 0.0143(17) -0.0125(17)
O6 0.028(2) 0.033(2) 0.0218(18) -0.0035(15) 0.0150(16) 0.0002(17)
O7 0.020(2) 0.051(3) 0.0276(19) -0.0096(17) 0.0079(16) -0.0096(18)
O8 0.033(2) 0.0187(18) 0.033(2) 0.0010(14) 0.0266(17) 0.0020(16)
O9 0.033(2) 0.026(2) 0.052(3) -0.0018(17) 0.029(2) -0.0064(17)
O10 0.029(2) 0.0201(19) 0.043(2) 0.0013(16) 0.0163(18) 0.0008(16)
O11 0.055(3) 0.041(3) 0.062(3) 0.021(2) 0.044(3) 0.008(2)
O12 0.064(3) 0.034(2) 0.087(4) 0.001(2) 0.064(3) 0.003(2)
O13 0.023(2) 0.046(2) 0.028(2) 0.0098(17) 0.0110(16) 0.0022(18)
O14 0.043(3) 0.043(3) 0.041(2) 0.0105(19) 0.009(2) -0.015(2)
O15 0.082(4) 0.077(4) 0.095(4) 0.010(3) 0.067(4) 0.007(3)

loop_
_atom_type_symbol
_atom_type_description
_atom_type_scat_dispersion_real
_atom_type_scat_dispersion_imag
_atom_type_scat_source
C C 0.0033 0.0016 'International Tables Vol C Tables 4.2.6.8 and 6.1.1.4'
H H 0.0000 0.0000 'International Tables Vol C Tables 4.2.6.8 and 6.1.1.4'
La La -0.2871 2.4523 'International Tables Vol C Tables 4.2.6.8 and 6.1.1.4'
O O 0.0106 0.0060 'International Tables Vol C Tables 4.2.6.8 and 6.1.1.4'

loop_
_geom_angle_atom_site_label_1
_geom_angle_atom_site_label_2
_geom_angle_atom_site_label_3
_geom_angle
_geom_angle_site_symmetry_1
_geom_angle_site_symmetry_3
_geom_angle_publ_flag
O10 La1 O7 147.85(13) 2_545 1_655 ?
O10 La1 O2 94.92(12) 2_545 . ?
O7 La1 O2 72.77(12) 1_655 . ?
O10 La1 O6 94.89(12) 2_545 3_655 ?
O7 La1 O6 82.99(12) 1_655 3_655 ?
O2 La1 O6 148.15(12) . 3_655 ?
O10 La1 O9 83.93(12) 2_545 4_665 ?
O7 La1 O9 117.87(13) 1_655 4_665 ?
O2 La1 O9 71.25(13) . 4_665 ?
O6 La1 O9 140.00(12) 3_655 4_665 ?
O10 La1 O4 73.72(12) 2_545 2_645 ?
O7 La1 O4 74.67(13) 1_655 2_645 ?
O2 La1 O4 77.91(12) . 2_645 ?
O6 La1 O4 75.93(12) 3_655 2_645 ?
O9 La1 O4 139.93(12) 4_665 2_645 ?
O10 La1 O13 74.25(12) 2_545 . ?
O7 La1 O13 133.79(12) 1_655 . ?
O2 La1 O13 139.71(12) . . ?
O6 La1 O13 72.14(12) 3_655 . ?
O9 La1 O13 69.09(12) 4_665 . ?
O4 La1 O13 131.93(12) 2_645 . ?
O10 La1 O14 144.10(13) 2_545 . ?
O7 La1 O14 66.48(13) 1_655 . ?
O2 La1 O14 111.44(13) . . ?
O6 La1 O14 75.67(13) 3_655 . ?
O9 La1 O14 82.16(13) 4_665 . ?
O4 La1 O14 133.93(13) 2_645 . ?
O13 La1 O14 69.88(12) . . ?
O2 C1 O1 123.7(4) . . ?
O2 C1 C2 118.1(4) . . ?
O1 C1 C2 118.2(4) . . ?
C7 C2 C3 119.6(4) . . ?
C7 C2 C1 120.5(4) . . ?
C3 C2 C1 119.8(4) . . ?
C4 C3 C2 119.5(4) . . ?
C4 C3 H3 120.3 . . ?
C2 C3 H3 120.3 . . ?
C5 C4 C3 121.4(4) . . ?
C5 C4 O5 117.7(4) . . ?
C3 C4 O5 120.8(4) . . ?
C4 C5 C6 119.5(5) . . ?
C4 C5 H5 120.2 . . ?
C6 C5 H5 120.2 . . ?
C5 C6 C7 119.9(5) . . ?
C5 C6 C8 118.1(4) . . ?
C7 C6 C8 122.0(4) . . ?
C2 C7 C6 120.1(4) . . ?
C2 C7 H7 120.0 . . ?
C6 C7 H7 120.0 . . ?
O4 C8 O3 123.8(5) . . ?
O4 C8 C6 120.4(4) . . ?
O3 C8 C6 115.8(4) . . ?
O7 C9 O6 123.4(4) . . ?
O7 C9 C10 117.8(4) . . ?
O6 C9 C10 118.7(4) . . ?
C11 C10 C15 121.0(4) . . ?
C11 C10 C9 120.4(4) . . ?
C15 C10 C9 118.5(4) . . ?
C10 C11 C12 119.3(4) . . ?
C10 C11 H11 120.3 . . ?
C12 C11 H11 120.3 . . ?
O5 C12 C13 115.0(4) . . ?
O5 C12 C11 124.7(4) . . ?
C13 C12 C11 120.3(5) . . ?
C14 C13 C12 119.2(4) . . ?
C14 C13 H13 120.4 . . ?
C12 C13 H13 120.4 . . ?
C13 C14 C15 121.7(4) . . ?
C13 C14 O8 119.4(4) . . ?
C15 C14 O8 118.8(4) . . ?
C14 C15 C10 118.3(4) . . ?
C14 C15 H15 120.8 . . ?
C10 C15 H15 120.8 . . ?
O8 C16 C21 123.5(4) . . ?
O8 C16 C17 116.5(4) . . ?
C21 C16 C17 120.0(5) . . ?
C18 C17 C16 119.6(5) . . ?
C18 C17 H17 120.2 . . ?
C16 C17 H17 120.2 . . ?
C17 C18 C19 120.9(4) . . ?
C17 C18 C23 118.6(5) . . ?
C19 C18 C23 120.5(5) . . ?
C20 C19 C18 119.4(5) . . ?
C20 C19 H19 120.3 . . ?
C18 C19 H19 120.3 . . ?
C21 C20 C19 119.7(4) . . ?
C21 C20 C22 120.2(4) . . ?
C19 C20 C22 120.1(4) . . ?
C16 C21 C20 120.3(4) . . ?
C16 C21 H21 119.9 . . ?
C20 C21 H21 119.9 . . ?
O10 C22 O9 123.7(5) . . ?
O10 C22 C20 118.6(4) . . ?
O9 C22 C20 117.6(4) . . ?
O11 C23 O12 122.8(5) . . ?
O11 C23 C18 122.5(5) . . ?
O12 C23 C18 114.7(5) . . ?
C1 O2 La1 137.6(3) . . ?
C8 O3 H3A 109.5 . . ?
C8 O4 La1 145.9(3) . 2_655 ?
C12 O5 C4 118.1(4) . . ?
C9 O6 La1 138.0(3) . 3_655 ?
C9 O7 La1 154.2(3) . 1_455 ?
C16 O8 C14 118.3(4) . . ?
C22 O9 La1 133.3(3) . 4_566 ?
C22 O10 La1 154.3(3) . 2 ?
C23 O12 H12 109.5 . . ?
La1 O13 H13B 125.7 . . ?
La1 O13 H13A 129.2 . . ?
H13B O13 H13A 97.9 . . ?
La1 O14 H14A 120.0 . . ?
La1 O14 H14B 120.0 . . ?
H14A O14 H14B 120.0 . . ?
H15A O15 H15B 105.6 . . ?

loop_
_geom_bond_atom_site_label_1
_geom_bond_atom_site_label_2
_geom_bond_distance
_geom_bond_site_symmetry_2
_geom_bond_publ_flag
La1 O10 2.422(4) 2_545 ?
La1 O7 2.430(4) 1_655 ?
La1 O2 2.479(3) . ?
La1 O6 2.493(3) 3_655 ?
La1 O9 2.509(4) 4_665 ?
La1 O4 2.545(3) 2_645 ?
La1 O13 2.555(4) . ?
La1 O14 2.620(4) . ?
C1 O2 1.248(6) . ?
C1 O1 1.266(6) . ?
C1 C2 1.502(6) . ?
C2 C7 1.388(7) . ?
C2 C3 1.395(6) . ?
C3 C4 1.380(7) . ?
C3 H3 0.9300 . ?
C4 C5 1.378(7) . ?
C4 O5 1.391(5) . ?
C5 C6 1.387(7) . ?
C5 H5 0.9300 . ?
C6 C7 1.399(6) . ?
C6 C8 1.493(7) . ?
C7 H7 0.9300 . ?
C8 O4 1.238(6) . ?
C8 O3 1.296(6) . ?
C9 O7 1.251(6) . ?
C9 O6 1.275(6) . ?
C9 C10 1.504(6) . ?
C10 C11 1.381(7) . ?
C10 C15 1.395(6) . ?
C11 C12 1.393(7) . ?
C11 H11 0.9300 . ?
C12 O5 1.378(6) . ?
C12 C13 1.387(6) . ?
C13 C14 1.377(7) . ?
C13 H13 0.9300 . ?
C14 C15 1.384(7) . ?
C14 O8 1.390(5) . ?
C15 H15 0.9300 . ?
C16 O8 1.375(6) . ?
C16 C21 1.382(7) . ?
C16 C17 1.396(7) . ?
C17 C18 1.371(7) . ?
C17 H17 0.9300 . ?
C18 C19 1.393(7) . ?
C18 C23 1.485(6) . ?
C19 C20 1.392(7) . ?
C19 H19 0.9300 . ?
C20 C21 1.390(7) . ?
C20 C22 1.493(7) . ?
C21 H21 0.9300 . ?
C22 O10 1.256(6) . ?
C22 O9 1.262(6) . ?
C23 O11 1.211(6) . ?
C23 O12 1.303(7) . ?
O3 H3A 0.8200 . ?
O4 La1 2.545(3) 2_655 ?
O6 La1 2.493(3) 3_655 ?
O7 La1 2.430(4) 1_455 ?
O9 La1 2.509(4) 4_566 ?
O10 La1 2.422(4) 2 ?
O12 H12 0.8200 . ?
O13 H13B 0.8422 . ?
O13 H13A 0.8016 . ?
O14 H14A 0.9300 . ?
O14 H14B 0.9300 . ?
O15 H15A 0.8196 . ?
O15 H15B 0.8211 . ?

loop_
_geom_torsion_atom_site_label_1
_geom_torsion_atom_site_label_2
_geom_torsion_atom_site_label_3
_geom_torsion_atom_site_label_4
_geom_torsion
_geom_torsion_site_symmetry_1
_geom_torsion_site_symmetry_2
_geom_torsion_site_symmetry_3
_geom_torsion_site_symmetry_4
_geom_torsion_publ_flag
O2 C1 C2 C7 3.3(7) . . . . ?
O1 C1 C2 C7 -174.6(5) . . . . ?
O2 C1 C2 C3 -179.8(5) . . . . ?
O1 C1 C2 C3 2.3(7) . . . . ?
C7 C2 C3 C4 3.2(7) . . . . ?
C1 C2 C3 C4 -173.7(4) . . . . ?
C2 C3 C4 C5 -2.6(7) . . . . ?
C2 C3 C4 O5 -178.7(4) . . . . ?
C3 C4 C5 C6 0.6(7) . . . . ?
O5 C4 C5 C6 176.8(4) . . . . ?
C4 C5 C6 C7 0.9(7) . . . . ?
C4 C5 C6 C8 -178.5(4) . . . . ?
C3 C2 C7 C6 -1.8(7) . . . . ?
C1 C2 C7 C6 175.2(4) . . . . ?
C5 C6 C7 C2 -0.3(7) . . . . ?
C8 C6 C7 C2 179.1(5) . . . . ?
C5 C6 C8 O4 0.2(7) . . . . ?
C7 C6 C8 O4 -179.2(5) . . . . ?
C5 C6 C8 O3 179.4(4) . . . . ?
C7 C6 C8 O3 0.0(7) . . . . ?
O7 C9 C10 C11 168.1(4) . . . . ?
O6 C9 C10 C11 -10.6(7) . . . . ?
O7 C9 C10 C15 -9.7(7) . . . . ?
O6 C9 C10 C15 171.5(4) . . . . ?
C15 C10 C11 C12 1.9(7) . . . . ?
C9 C10 C11 C12 -175.9(4) . . . . ?
C10 C11 C12 O5 179.1(4) . . . . ?
C10 C11 C12 C13 -0.2(7) . . . . ?
O5 C12 C13 C14 179.2(4) . . . . ?
C11 C12 C13 C14 -1.4(7) . . . . ?
C12 C13 C14 C15 1.4(7) . . . . ?
C12 C13 C14 O8 177.9(4) . . . . ?
C13 C14 C15 C10 0.4(7) . . . . ?
O8 C14 C15 C10 -176.3(4) . . . . ?
C11 C10 C15 C14 -2.0(7) . . . . ?
C9 C10 C15 C14 175.8(4) . . . . ?
O8 C16 C17 C18 179.8(5) . . . . ?
C21 C16 C17 C18 1.5(8) . . . . ?
C16 C17 C18 C19 0.2(8) . . . . ?
C16 C17 C18 C23 179.9(5) . . . . ?
C17 C18 C19 C20 -1.9(8) . . . . ?
C23 C18 C19 C20 178.4(5) . . . . ?
C18 C19 C20 C21 2.0(7) . . . . ?
C18 C19 C20 C22 -178.0(4) . . . . ?
O8 C16 C21 C20 -179.6(5) . . . . ?
C17 C16 C21 C20 -1.4(8) . . . . ?
C19 C20 C21 C16 -0.4(7) . . . . ?
C22 C20 C21 C16 179.7(5) . . . . ?
C21 C20 C22 O10 173.9(5) . . . . ?
C19 C20 C22 O10 -6.1(7) . . . . ?
C21 C20 C22 O9 -7.9(7) . . . . ?
C19 C20 C22 O9 172.2(5) . . . . ?
C17 C18 C23 O11 9.6(8) . . . . ?
C19 C18 C23 O11 -170.7(5) . . . . ?
C17 C18 C23 O12 -169.7(5) . . . . ?
C19 C18 C23 O12 10.0(8) . . . . ?
O1 C1 O2 La1 42.1(8) . . . . ?
C2 C1 O2 La1 -135.6(4) . . . . ?
O3 C8 O4 La1 -37.5(9) . . . 2_655 ?
C6 C8 O4 La1 141.7(5) . . . 2_655 ?
C13 C12 O5 C4 -178.1(4) . . . . ?
C11 C12 O5 C4 2.5(7) . . . . ?
C5 C4 O5 C12 111.7(5) . . . . ?
C3 C4 O5 C12 -72.1(6) . . . . ?
O7 C9 O6 La1 -65.8(7) . . . 3_655 ?
C10 C9 O6 La1 112.8(5) . . . 3_655 ?
O6 C9 O7 La1 -46.2(10) . . . 1_455 ?
C10 C9 O7 La1 135.1(6) . . . 1_455 ?
C21 C16 O8 C14 -14.7(7) . . . . ?
C17 C16 O8 C14 167.0(5) . . . . ?
C13 C14 O8 C16 90.3(6) . . . . ?
C15 C14 O8 C16 -93.0(5) . . . . ?
O10 C22 O9 La1 29.4(7) . . . 4_566 ?
C20 C22 O9 La1 -148.7(3) . . . 4_566 ?
O9 C22 O10 La1 102.5(8) . . . 2 ?
C20 C22 O10 La1 -79.4(8) . . . 2 ?
